data_7234455
loop_
_publ_author_name
'F. Grepioni'
'S. d'Agostino'
'D. Braga'
'A. Bertocco'
'L. Catalano'
'B. Ventura'

_publ_section_title
;
 Fluorescent crystals and co-crystals of 1,8-naphthalimide derivatives:
 synthesis, structure determination and photophysical characterization
;
_journal_name_full 'Journal of Materials Chemistry C'
_journal_page_first 9425
_journal_page_last 9434
_journal_paper_doi 10.1039/C5TC01518A
_journal_volume 3
_journal_year 2015
_chemical_formula_moiety 'C23 H21 N3 O2, 0.5(C6 F4 I2)'
_chemical_formula_sum 'C26 H21 F2 I N3 O2'
_chemical_formula_weight 572.36
_space_group_IT_number 14
_space_group_name_Hall '-P 2ybc'
_space_group_name_H-M_alt 'P 1 21/c 1'
_symmetry_cell_setting monoclinic
_symmetry_space_group_name_H-M 'P 1 21/c 1'
_atom_sites_solution_hydrogens geom
_atom_sites_solution_primary direct
_atom_sites_solution_secondary difmap
_cell_angle_alpha 90.000
_cell_angle_beta 92.047(5)
_cell_angle_gamma 90.000
_cell_formula_units_Z 4
_cell_length_a 12.989(5)
_cell_length_b 13.783(5)
_cell_length_c 12.664(5)
_cell_measurement_reflns_used 2775
_cell_measurement_temperature 295(2)
_cell_measurement_theta_max 25.9220
_cell_measurement_theta_min 3.1290
_cell_volume 2265.8(15)
_computing_cell_refinement
;
CrysAlisPro, Agilent Technologies,
Version 1.171.36.28 (release 01-02-2013 CrysAlis171 .NET)
(compiled Feb  1 2013,16:14:44)
;
_computing_data_collection
;
CrysAlisPro, Agilent Technologies,
Version 1.171.36.28 (release 01-02-2013 CrysAlis171 .NET)
(compiled Feb  1 2013,16:14:44)
;
_computing_data_reduction
;
CrysAlisPro, Agilent Technologies,
Version 1.171.36.28 (release 01-02-2013 CrysAlis171 .NET)
(compiled Feb  1 2013,16:14:44)
;
_computing_structure_refinement 'SHELXL-97 (Sheldrick, 2008)'
_computing_structure_solution 'SIR 92 (Altomare, Giacovazzo, 1994)'
_diffrn_ambient_temperature 295(2)
_diffrn_detector_area_resol_mean 16.1340
_diffrn_measured_fraction_theta_full 0.998
_diffrn_measured_fraction_theta_max 0.836
_diffrn_measurement_details
;
#__ type_ start__ end____ width___ exp.time_
  1 omega   24.00   49.00   1.0000    1.2000
omega____ theta____ kappa____ phi______ frames
    -      -17.8298   77.0000    0.0000 25

#__ type_ start__ end____ width___ exp.time_
  2 omega   -9.00   70.00   1.0000    1.2000
omega____ theta____ kappa____ phi______ frames
    -       19.0017   77.0000 -150.0000 79

#__ type_ start__ end____ width___ exp.time_
  3 omega  -11.00   79.00   1.0000    1.2000
omega____ theta____ kappa____ phi______ frames
    -       19.0017   77.0000   90.0000 90

#__ type_ start__ end____ width___ exp.time_
  4 omega   -8.00   20.00   1.0000    1.2000
omega____ theta____ kappa____ phi______ frames
    -       19.0017   77.0000  -30.0000 28

;
_diffrn_measurement_device_type 'Xcalibur, Sapphire3'
_diffrn_measurement_method 'omega scan'
_diffrn_radiation_monochromator graphite
_diffrn_radiation_source 'Enhance (Mo) X-ray Source'
_diffrn_radiation_type MoK\a
_diffrn_radiation_wavelength 0.71073
_diffrn_reflns_av_R_equivalents 0.0330
_diffrn_reflns_av_sigmaI/netI 0.0598
_diffrn_reflns_limit_h_max 16
_diffrn_reflns_limit_h_min -17
_diffrn_reflns_limit_k_max 18
_diffrn_reflns_limit_k_min -10
_diffrn_reflns_limit_l_max 17
_diffrn_reflns_limit_l_min -9
_diffrn_reflns_number 10219
_diffrn_reflns_theta_full 25.00
_diffrn_reflns_theta_max 29.36
_diffrn_reflns_theta_min 2.72
_exptl_absorpt_coefficient_mu 1.460
_exptl_absorpt_correction_T_max 1.00000
_exptl_absorpt_correction_T_min 0.94763
_exptl_absorpt_correction_type multi-scan
_exptl_absorpt_process_details
;
CrysAlisPro, Agilent Technologies,
Version 1.171.36.28 (release 01-02-2013 CrysAlis171 .NET)
(compiled Feb  1 2013,16:14:44)
Empirical absorption correction using spherical harmonics,
 implemented in SCALE3 ABSPACK scaling algorithm.
;
_exptl_crystal_colour orange
_exptl_crystal_density_diffrn 1.678
_exptl_crystal_density_method 'not measured'
_exptl_crystal_description prism
_exptl_crystal_F_000 1140
_exptl_crystal_size_max 0.15
_exptl_crystal_size_mid 0.13
_exptl_crystal_size_min 0.11
_refine_diff_density_max 0.498
_refine_diff_density_min -0.512
_refine_diff_density_rms 0.074
_refine_ls_extinction_method none
_refine_ls_goodness_of_fit_ref 1.028
_refine_ls_hydrogen_treatment constr
_refine_ls_matrix_type full
_refine_ls_number_parameters 307
_refine_ls_number_reflns 5206
_refine_ls_number_restraints 0
_refine_ls_restrained_S_all 1.028
_refine_ls_R_factor_all 0.0719
_refine_ls_R_factor_gt 0.0426
_refine_ls_shift/su_max 0.001
_refine_ls_shift/su_mean 0.000
_refine_ls_structure_factor_coef Fsqd
_refine_ls_weighting_details 'calc w=1/[\s^2^(Fo^2^)+(0.0193P)^2^+0.0000P] where P=(Fo^2^+2Fc^2^)/3'
_refine_ls_weighting_scheme calc
_refine_ls_wR_factor_gt 0.0625
_refine_ls_wR_factor_ref 0.0738
_reflns_number_gt 3656
_reflns_number_total 5206
_reflns_threshold_expression >2\s(I)
_cod_data_source_file J-Mater-Chem-C-2015-3-9425.cif
_cod_data_source_block '[(4)2(I2F4)]'
_cod_database_code 7234455

loop_
_symmetry_equiv_pos_as_xyz
'x, y, z'
'-x, y+1/2, -z+1/2'
'-x, -y, -z'
'x, -y-1/2, z-1/2'

loop_
_atom_site_label
_atom_site_type_symbol
_atom_site_fract_x
_atom_site_fract_y
_atom_site_fract_z
_atom_site_U_iso_or_equiv
_atom_site_adp_type
_atom_site_occupancy
_atom_site_symmetry_multiplicity
_atom_site_calc_flag
_atom_site_refinement_flags
_atom_site_disorder_assembly
_atom_site_disorder_group
C1 C -0.0831(3) 0.0480(3) 0.1995(3) 0.0608(11) Uani 1 1 d . . .
H1 H -0.1357 0.0752 0.1574 0.073 Uiso 1 1 calc R . .
C2 C -0.0271(3) -0.0259(3) 0.1572(3) 0.0509(9) Uani 1 1 d . . .
H2 H -0.0419 -0.0472 0.0887 0.061 Uiso 1 1 calc R . .
C3 C 0.0510(2) -0.0683(3) 0.2169(3) 0.0470(9) Uani 1 1 d . . .
C4 C 0.0698(3) -0.0319(3) 0.3171(3) 0.0613(11) Uani 1 1 d . . .
H4 H 0.1227 -0.0571 0.3603 0.074 Uiso 1 1 calc R . .
C5 C 0.0085(3) 0.0426(3) 0.3522(3) 0.0616(11) Uani 1 1 d . . .
H5 H 0.0219 0.0657 0.4203 0.074 Uiso 1 1 calc R . .
C6 C 0.1108(2) -0.1531(3) 0.1749(3) 0.0565(10) Uani 1 1 d . . .
H6A H 0.0798 -0.2129 0.1987 0.068 Uiso 1 1 calc R . .
H6B H 0.1055 -0.1523 0.0984 0.068 Uiso 1 1 calc R . .
C7 C 0.2858(3) -0.0947(3) 0.1510(3) 0.0489(9) Uani 1 1 d . . .
C8 C 0.3963(2) -0.0981(2) 0.1830(3) 0.0388(8) Uani 1 1 d . . .
C9 C 0.4635(3) -0.0377(3) 0.1334(3) 0.0493(9) Uani 1 1 d . . .
H9 H 0.4387 0.0046 0.0812 0.059 Uiso 1 1 calc R . .
C10 C 0.5687(3) -0.0392(3) 0.1605(3) 0.0500(9) Uani 1 1 d . . .
H10 H 0.6134 0.0030 0.1276 0.060 Uiso 1 1 calc R . .
C11 C 0.6060(2) -0.1030(2) 0.2358(2) 0.0403(8) Uani 1 1 d . . .
H11 H 0.6762 -0.1040 0.2528 0.048 Uiso 1 1 calc R . .
C12 C 0.5398(2) -0.1672(2) 0.2881(2) 0.0361(7) Uani 1 1 d . . .
C13 C 0.5756(2) -0.2319(2) 0.3701(3) 0.0387(8) Uani 1 1 d . . .
C14 C 0.5039(3) -0.2787(2) 0.4299(3) 0.0460(9) Uani 1 1 d . . .
H14 H 0.5260 -0.3161 0.4874 0.055 Uiso 1 1 calc R . .
C15 C 0.3981(3) -0.2705(2) 0.4049(3) 0.0457(9) Uani 1 1 d . . .
H15 H 0.3513 -0.3038 0.4453 0.055 Uiso 1 1 calc R . .
C16 C 0.3625(2) -0.2144(2) 0.3223(3) 0.0380(8) Uani 1 1 d . . .
C17 C 0.4326(2) -0.1611(2) 0.2630(2) 0.0351(7) Uani 1 1 d . . .
C18 C 0.7435(2) -0.2815(3) 0.3054(2) 0.0492(9) Uani 1 1 d . . .
H18A H 0.7173 -0.2578 0.2374 0.059 Uiso 1 1 calc R . .
H18B H 0.7382 -0.3517 0.3055 0.059 Uiso 1 1 calc R . .
C19 C 0.8551(3) -0.2514(3) 0.3229(3) 0.0667(12) Uani 1 1 d . . .
H19A H 0.8960 -0.2788 0.2676 0.080 Uiso 1 1 calc R . .
H19B H 0.8603 -0.1813 0.3190 0.080 Uiso 1 1 calc R . .
C20 C 0.8966(3) -0.2855(3) 0.4287(3) 0.0754(13) Uani 1 1 d . . .
H20A H 0.9660 -0.2610 0.4410 0.090 Uiso 1 1 calc R . .
H20B H 0.8995 -0.3558 0.4296 0.090 Uiso 1 1 calc R . .
C21 C 0.8284(3) -0.2502(3) 0.5153(3) 0.0656(12) Uani 1 1 d . . .
H21A H 0.8333 -0.1801 0.5205 0.079 Uiso 1 1 calc R . .
H21B H 0.8524 -0.2775 0.5824 0.079 Uiso 1 1 calc R . .
C22 C 0.7167(3) -0.2789(3) 0.4937(3) 0.0527(10) Uani 1 1 d . . .
H22A H 0.7104 -0.3491 0.4938 0.063 Uiso 1 1 calc R . .
H22B H 0.6742 -0.2532 0.5486 0.063 Uiso 1 1 calc R . .
C23 C 0.4091(2) 0.0249(2) 0.4512(3) 0.0398(8) Uani 1 1 d . . .
C24 C 0.4068(2) -0.0388(2) 0.5340(3) 0.0381(8) Uani 1 1 d . . .
C25 C 0.5003(3) -0.0636(2) 0.5825(3) 0.0401(8) Uani 1 1 d . . .
C26 C 0.2506(3) -0.2084(2) 0.2976(3) 0.0473(9) Uani 1 1 d . . .
N1 N 0.2206(2) -0.1523(2) 0.2088(2) 0.0475(7) Uani 1 1 d . . .
N2 N 0.6820(2) -0.2404(2) 0.3910(2) 0.0419(7) Uani 1 1 d . . .
N3 N -0.0677(2) 0.0837(2) 0.2961(3) 0.0587(9) Uani 1 1 d . . .
O1 O 0.25171(19) -0.0458(2) 0.0773(2) 0.0675(8) Uani 1 1 d . . .
O2 O 0.18606(19) -0.24831(18) 0.3495(2) 0.0660(7) Uani 1 1 d . . .
F1 F 0.32048(14) 0.05151(15) 0.39942(16) 0.0602(6) Uani 1 1 d . . .
F2 F 0.50375(15) -0.12665(15) 0.66339(16) 0.0614(6) Uani 1 1 d . . .
I1 I 0.267327(17) -0.086803(17) 0.592317(18) 0.05051(10) Uani 1 1 d . . .

loop_
_atom_site_aniso_label
_atom_site_aniso_U_11
_atom_site_aniso_U_22
_atom_site_aniso_U_33
_atom_site_aniso_U_23
_atom_site_aniso_U_13
_atom_site_aniso_U_12
C1 0.053(2) 0.059(3) 0.071(3) 0.011(2) 0.005(2) 0.007(2)
C2 0.053(2) 0.052(2) 0.047(2) -0.0018(19) 0.0000(18) -0.003(2)
C3 0.0389(19) 0.046(2) 0.056(2) -0.0075(19) 0.0018(17) -0.0050(18)
C4 0.047(2) 0.064(3) 0.073(3) -0.006(2) -0.011(2) 0.010(2)
C5 0.046(2) 0.072(3) 0.067(3) -0.016(2) 0.006(2) -0.002(2)
C6 0.044(2) 0.052(2) 0.072(3) -0.019(2) -0.0084(19) 0.0002(19)
C7 0.053(2) 0.043(2) 0.050(2) -0.0067(19) 0.0013(18) 0.010(2)
C8 0.0455(19) 0.0343(19) 0.0369(19) -0.0006(16) 0.0065(15) 0.0052(17)
C9 0.062(2) 0.045(2) 0.042(2) 0.0073(18) 0.0064(18) 0.013(2)
C10 0.057(2) 0.048(2) 0.046(2) 0.0051(19) 0.0128(18) 0.000(2)
C11 0.0440(19) 0.042(2) 0.0347(19) -0.0050(16) 0.0047(15) -0.0012(17)
C12 0.0459(19) 0.0316(17) 0.0310(18) -0.0044(15) 0.0030(15) 0.0036(16)
C13 0.0450(19) 0.0348(18) 0.0366(19) -0.0077(16) 0.0045(15) 0.0026(17)
C14 0.057(2) 0.040(2) 0.041(2) 0.0046(17) 0.0050(17) 0.0054(19)
C15 0.055(2) 0.0359(19) 0.047(2) 0.0013(17) 0.0146(17) -0.0051(18)
C16 0.0408(18) 0.0305(18) 0.043(2) -0.0046(16) 0.0051(16) 0.0003(16)
C17 0.0425(18) 0.0290(17) 0.0341(19) -0.0043(15) 0.0060(15) -0.0006(16)
C18 0.060(2) 0.057(2) 0.031(2) -0.0042(18) 0.0012(17) 0.013(2)
C19 0.052(2) 0.100(3) 0.049(2) 0.003(2) 0.0083(19) 0.018(2)
C20 0.054(2) 0.114(4) 0.058(3) 0.002(3) -0.001(2) 0.026(3)
C21 0.063(3) 0.092(3) 0.042(2) -0.009(2) -0.0075(19) 0.018(2)
C22 0.064(2) 0.064(3) 0.030(2) 0.0016(18) 0.0027(17) 0.013(2)
C23 0.0403(18) 0.0388(19) 0.040(2) -0.0034(17) 0.0002(15) 0.0053(17)
C24 0.0390(18) 0.0359(19) 0.040(2) -0.0081(16) 0.0094(15) -0.0013(16)
C25 0.050(2) 0.0347(19) 0.036(2) 0.0031(16) 0.0066(16) 0.0018(17)
C26 0.047(2) 0.035(2) 0.060(3) -0.0110(18) 0.0066(19) -0.0031(18)
N1 0.0423(17) 0.0432(18) 0.057(2) -0.0084(16) -0.0007(15) 0.0022(15)
N2 0.0480(16) 0.0486(17) 0.0291(15) -0.0014(14) 0.0022(12) 0.0075(15)
N3 0.0519(19) 0.057(2) 0.068(2) -0.0062(19) 0.0152(17) 0.0046(17)
O1 0.0665(18) 0.0724(19) 0.0628(19) 0.0084(16) -0.0082(14) 0.0135(15)
O2 0.0534(15) 0.0601(17) 0.085(2) 0.0027(16) 0.0117(14) -0.0140(14)
F1 0.0444(11) 0.0754(15) 0.0604(14) 0.0138(12) -0.0021(10) 0.0049(11)
F2 0.0627(13) 0.0633(13) 0.0586(14) 0.0267(12) 0.0054(11) 0.0003(12)
I1 0.04559(14) 0.05435(16) 0.05217(17) -0.00321(13) 0.01001(11) -0.01066(12)

loop_
_atom_type_symbol
_atom_type_description
_atom_type_scat_dispersion_real
_atom_type_scat_dispersion_imag
_atom_type_scat_source
C C 0.0033 0.0016 'International Tables Vol C Tables 4.2.6.8 and 6.1.1.4'
H H 0.0000 0.0000 'International Tables Vol C Tables 4.2.6.8 and 6.1.1.4'
N N 0.0061 0.0033 'International Tables Vol C Tables 4.2.6.8 and 6.1.1.4'
O O 0.0106 0.0060 'International Tables Vol C Tables 4.2.6.8 and 6.1.1.4'
F F 0.0171 0.0103 'International Tables Vol C Tables 4.2.6.8 and 6.1.1.4'
I I -0.4742 1.8119 'International Tables Vol C Tables 4.2.6.8 and 6.1.1.4'

loop_
_geom_angle_atom_site_label_1
_geom_angle_atom_site_label_2
_geom_angle_atom_site_label_3
_geom_angle
_geom_angle_site_symmetry_1
_geom_angle_site_symmetry_3
N3 C1 C2 124.8(4) . .
C1 C2 C3 119.5(4) . .
C2 C3 C4 117.0(3) . .
C2 C3 C6 121.0(3) . .
C4 C3 C6 122.0(3) . .
C3 C4 C5 118.8(4) . .
N3 C5 C4 124.9(4) . .
N1 C6 C3 113.4(3) . .
O1 C7 N1 120.5(3) . .
O1 C7 C8 123.3(3) . .
N1 C7 C8 116.2(3) . .
C9 C8 C17 120.1(3) . .
C9 C8 C7 118.8(3) . .
C17 C8 C7 121.0(3) . .
C8 C9 C10 120.7(3) . .
C11 C10 C9 119.9(3) . .
C10 C11 C12 121.4(3) . .
C11 C12 C17 117.7(3) . .
C11 C12 C13 122.8(3) . .
C17 C12 C13 119.3(3) . .
C14 C13 N2 122.4(3) . .
C14 C13 C12 118.7(3) . .
N2 C13 C12 118.7(3) . .
C13 C14 C15 120.8(3) . .
C16 C15 C14 121.4(3) . .
C15 C16 C17 119.6(3) . .
C15 C16 C26 119.8(3) . .
C17 C16 C26 120.5(3) . .
C8 C17 C16 120.1(3) . .
C8 C17 C12 120.0(3) . .
C16 C17 C12 119.8(3) . .
N2 C18 C19 109.0(3) . .
C20 C19 C18 110.8(3) . .
C19 C20 C21 110.1(3) . .
C20 C21 C22 111.4(3) . .
N2 C22 C21 109.2(3) . .
F1 C23 C24 120.2(3) . .
F1 C23 C25 117.8(3) . 3_656
C24 C23 C25 122.0(3) . 3_656
C23 C24 C25 117.1(3) . .
C23 C24 I1 121.1(2) . .
C25 C24 I1 121.5(2) . .
F2 C25 C23 118.9(3) . 3_656
F2 C25 C24 120.2(3) . .
C23 C25 C24 120.9(3) 3_656 .
O2 C26 N1 120.3(3) . .
O2 C26 C16 123.5(4) . .
N1 C26 C16 116.2(3) . .
C7 N1 C26 125.4(3) . .
C7 N1 C6 116.9(3) . .
C26 N1 C6 117.7(3) . .
C13 N2 C22 118.0(3) . .
C13 N2 C18 116.6(3) . .
C22 N2 C18 110.8(3) . .
C5 N3 C1 114.9(3) . .

loop_
_geom_bond_atom_site_label_1
_geom_bond_atom_site_label_2
_geom_bond_distance
_geom_bond_site_symmetry_2
C1 N3 1.327(5) .
C1 C2 1.372(5) .
C2 C3 1.374(4) .
C3 C4 1.378(5) .
C3 C6 1.510(4) .
C4 C5 1.383(5) .
C5 N3 1.324(5) .
C6 N1 1.475(4) .
C7 O1 1.222(4) .
C7 N1 1.389(4) .
C7 C8 1.478(5) .
C8 C9 1.374(4) .
C8 C17 1.403(4) .
C9 C10 1.397(4) .
C10 C11 1.372(4) .
C11 C12 1.416(4) .
C12 C17 1.419(4) .
C12 C13 1.433(4) .
C13 C14 1.380(4) .
C13 N2 1.403(4) .
C14 C15 1.404(4) .
C15 C16 1.368(4) .
C16 C17 1.408(4) .
C16 C26 1.478(4) .
C18 N2 1.481(4) .
C18 C19 1.516(4) .
C19 C20 1.502(5) .
C20 C21 1.515(5) .
C21 C22 1.520(5) .
C22 N2 1.462(4) .
C23 F1 1.355(3) .
C23 C24 1.368(4) .
C23 C25 1.374(4) 3_656
C24 C25 1.384(4) .
C24 I1 2.089(3) .
C25 F2 1.342(3) .
C25 C23 1.374(4) 3_656
C26 O2 1.215(4) .
C26 N1 1.407(4) .
